data_4105526
loop_
_publ_author_name
'Lei Fang'
'Subhadeep Basu'
'Chi-Hau Sue'
'Albert C. Fahrenbach'
'J. Fraser Stoddart'

_publ_section_title
;
 Syntheses and Dynamics of Donor-Acceptor [2]Catenanes in Water
;
_journal_name_full 'Journal of the American Chemical Society'
_journal_page_first 396
_journal_page_last 399
_journal_paper_doi 10.1021/ja1087562
_journal_volume 133
_journal_year 2011
_chemical_formula_sum 'C154 H147 F48 N13 O16 P8'
_chemical_formula_weight 3595.61
_chemical_name_systematic
; 
 ? 
;
_space_group_IT_number 2
_symmetry_cell_setting triclinic
_symmetry_space_group_name_Hall '-P 1'
_symmetry_space_group_name_H-M 'P -1'
_atom_sites_solution_hydrogens geom
_atom_sites_solution_primary direct
_atom_sites_solution_secondary difmap
_audit_creation_method SHELXL-97
_cell_angle_alpha 84.6320(10)
_cell_angle_beta 76.8830(10)
_cell_angle_gamma 68.2920(10)
_cell_formula_units_Z 1
_cell_length_a 13.7023(2)
_cell_length_b 14.0842(3)
_cell_length_c 23.0481(4)
_cell_measurement_reflns_used 9957
_cell_measurement_temperature 113(2)
_cell_measurement_theta_max 29.91
_cell_measurement_theta_min 2.38
_cell_volume 4024.46(13)
_computing_cell_refinement 'Bruker SAINT'
_computing_data_collection 'Bruker APEX2'
_computing_data_reduction 'Bruker SAINT'
_computing_molecular_graphics 'Bruker SHELXTL'
_computing_publication_material 'Bruker SHELXTL'
_computing_structure_refinement 'SHELXL-97 (Sheldrick, 2008)'
_computing_structure_solution 'SHELXS-97 (Sheldrick, 2008)'
_diffrn_ambient_temperature 113(2)
_diffrn_measured_fraction_theta_full 0.991
_diffrn_measured_fraction_theta_max 0.991
_diffrn_measurement_device_type 'Bruker APEX-II CCD'
_diffrn_measurement_method '\f and \w scans'
_diffrn_radiation_monochromator graphite
_diffrn_radiation_source 'fine-focus sealed tube'
_diffrn_radiation_type MoK\a
_diffrn_radiation_wavelength 0.71073
_diffrn_reflns_av_R_equivalents 0.1140
_diffrn_reflns_av_sigmaI/netI 0.1477
_diffrn_reflns_limit_h_max 19
_diffrn_reflns_limit_h_min -19
_diffrn_reflns_limit_k_max 19
_diffrn_reflns_limit_k_min -19
_diffrn_reflns_limit_l_max 32
_diffrn_reflns_limit_l_min -32
_diffrn_reflns_number 99402
_diffrn_reflns_theta_full 30.17
_diffrn_reflns_theta_max 30.17
_diffrn_reflns_theta_min 0.91
_exptl_absorpt_coefficient_mu 0.208
_exptl_absorpt_correction_T_max 0.9952
_exptl_absorpt_correction_T_min 0.9421
_exptl_absorpt_correction_type numerical
_exptl_absorpt_process_details face-indexed
_exptl_crystal_colour red
_exptl_crystal_density_diffrn 1.484
_exptl_crystal_description plate
_exptl_crystal_F_000 1842
_exptl_crystal_size_max 0.48
_exptl_crystal_size_mid 0.22
_exptl_crystal_size_min 0.03
_refine_diff_density_max 1.410
_refine_diff_density_min -0.826
_refine_diff_density_rms 0.102
_refine_ls_extinction_method none
_refine_ls_goodness_of_fit_ref 1.001
_refine_ls_hydrogen_treatment constr
_refine_ls_matrix_type full
_refine_ls_number_parameters 1129
_refine_ls_number_reflns 23624
_refine_ls_number_restraints 0
_refine_ls_restrained_S_all 1.001
_refine_ls_R_factor_all 0.1828
_refine_ls_R_factor_gt 0.0888
_refine_ls_shift/su_max 0.009
_refine_ls_shift/su_mean 0.000
_refine_ls_structure_factor_coef Fsqd
_refine_ls_weighting_details 'calc w=1/[\s^2^(Fo^2^)+(0.1216P)^2^+0.0000P] where P=(Fo^2^+2Fc^2^)/3'
_refine_ls_weighting_scheme calc
_refine_ls_wR_factor_gt 0.2401
_refine_ls_wR_factor_ref 0.2669
_reflns_number_gt 9241
_reflns_number_total 23624
_reflns_threshold_expression >2sigma(I)
_cod_data_source_file ja1087562_si_002.cif
_cod_data_source_block n0449
_cod_original_cell_volume 4024.47(13)
_cod_database_code 4105526

loop_
_symmetry_equiv_pos_as_xyz
'x, y, z'
'-x, -y, -z'

loop_
_atom_site_label
_atom_site_type_symbol
_atom_site_fract_x
_atom_site_fract_y
_atom_site_fract_z
_atom_site_U_iso_or_equiv
_atom_site_adp_type
_atom_site_occupancy
_atom_site_symmetry_multiplicity
_atom_site_calc_flag
_atom_site_refinement_flags
_atom_site_disorder_assembly
_atom_site_disorder_group
P1 P 0.62068(16) 0.30779(10) 0.81788(6) 0.0708(5) Uani 1 1 d . . .
P2 P 0.24370(13) 0.73305(14) 0.92761(6) 0.0675(4) Uani 1 1 d . . .
P3 P 0.63973(9) 0.64706(8) 0.41146(5) 0.0360(3) Uani 1 1 d . . .
P4 P 0.84922(8) 0.18722(8) 0.55632(5) 0.0353(3) Uani 1 1 d . . .
F1 F 0.6324(4) 0.3081(3) 0.88446(14) 0.0996(13) Uani 1 1 d . . .
F2 F 0.6103(3) 0.3081(2) 0.74966(13) 0.0865(11) Uani 1 1 d . . .
F3 F 0.4967(3) 0.3783(3) 0.83438(18) 0.1045(13) Uani 1 1 d . . .
F4 F 0.6531(3) 0.4064(2) 0.80366(14) 0.0863(11) Uani 1 1 d . . .
F5 F 0.7429(3) 0.2402(3) 0.7982(2) 0.1063(13) Uani 1 1 d . . .
F6 F 0.5919(3) 0.2082(2) 0.82874(14) 0.0869(11) Uani 1 1 d . . .
F13 F 0.1349(3) 0.7982(3) 0.97147(14) 0.0951(11) Uani 1 1 d . . .
F14 F 0.3529(3) 0.6719(3) 0.88333(14) 0.0841(10) Uani 1 1 d . . .
F15 F 0.3019(3) 0.7071(3) 0.98194(14) 0.0895(11) Uani 1 1 d . . .
F16 F 0.2120(4) 0.6364(3) 0.93816(17) 0.1134(14) Uani 1 1 d . . .
F17 F 0.1869(3) 0.7656(4) 0.87278(15) 0.1160(15) Uani 1 1 d . . .
F18 F 0.2714(3) 0.8343(3) 0.91483(15) 0.1002(12) Uani 1 1 d . . .
F19 F 0.5330(3) 0.7260(3) 0.39936(19) 0.1163(16) Uani 1 1 d . . .
F20 F 0.7500(2) 0.5685(3) 0.42319(16) 0.1035(14) Uani 1 1 d . . .
F21 F 0.6376(3) 0.7039(3) 0.46764(19) 0.1176(17) Uani 1 1 d . . .
F22 F 0.5764(4) 0.5909(4) 0.45713(19) 0.141(2) Uani 1 1 d . . .
F23 F 0.6403(3) 0.5824(3) 0.36077(17) 0.1001(12) Uani 1 1 d . . .
F24 F 0.6996(5) 0.7042(5) 0.3684(3) 0.196(3) Uani 1 1 d . . .
F25 F 0.7397(2) 0.2323(2) 0.60213(13) 0.0685(9) Uani 1 1 d . A .
F26 F 0.9594(3) 0.1453(3) 0.5093(2) 0.1086(14) Uani 1 1 d . A .
F27 F 0.8962(8) 0.1740(8) 0.6162(4) 0.086(3) Uani 0.651(17) 1 d P A 1
F28 F 0.8364(6) 0.0785(4) 0.5690(3) 0.066(3) Uani 0.651(17) 1 d P A 1
F29 F 0.7983(7) 0.2048(8) 0.5008(2) 0.067(2) Uani 0.651(17) 1 d P A 1
F30 F 0.8569(6) 0.2967(5) 0.5491(3) 0.046(2) Uani 0.651(17) 1 d P A 1
F27A F 0.9218(9) 0.1082(17) 0.5896(9) 0.100(8) Uani 0.349(17) 1 d P A 2
F28A F 0.8062(12) 0.116(2) 0.5331(12) 0.135(12) Uani 0.349(17) 1 d P A 2
F29A F 0.7837(10) 0.2768(17) 0.5145(8) 0.113(10) Uani 0.349(17) 1 d P A 2
F30A F 0.8997(19) 0.268(2) 0.5663(12) 0.131(11) Uani 0.349(17) 1 d P A 2
O1 O 0.60028(17) 0.81489(17) 0.60277(11) 0.0235(5) Uani 1 1 d . . .
O2 O 0.39621(18) 0.96008(18) 0.56734(11) 0.0291(6) Uani 1 1 d . . .
O3 O 0.20554(19) 1.05752(19) 0.64574(12) 0.0352(6) Uani 1 1 d . . .
O4 O 0.1379(3) 1.0536(3) 0.76893(16) 0.0640(10) Uani 1 1 d . . .
O5 O 0.6129(4) 1.0645(3) 0.93778(17) 0.0848(13) Uani 1 1 d . . .
O6 O 0.8478(4) 0.9603(3) 0.92195(16) 0.0812(13) Uani 1 1 d . . .
O7 O 0.8802(2) 0.7575(2) 0.90058(14) 0.0476(8) Uani 1 1 d . . .
O8 O 0.86311(19) 0.68403(19) 0.79026(11) 0.0297(6) Uani 1 1 d . . .
N1 N 0.3733(2) 0.8752(2) 0.75114(15) 0.0306(7) Uani 1 1 d . . .
N2 N 0.7928(2) 1.0176(2) 0.76936(15) 0.0311(7) Uani 1 1 d . . .
N3 N 1.1103(2) 0.6069(3) 0.63679(16) 0.0367(8) Uani 1 1 d . . .
N4 N 0.6892(2) 0.4680(2) 0.61376(15) 0.0292(7) Uani 1 1 d . . .
N5 N 0.2175(4) 0.4899(4) 0.7847(2) 0.0697(13) Uani 1 1 d . . .
N6 N 1.0391(7) 0.3387(5) 0.8485(3) 0.128(3) Uani 1 1 d . . .
N7 N 0.0641(16) 0.4787(17) 0.9849(10) 0.178(10) Uani 0.50 1 d P . .
C1 C 0.3948(3) 0.9455(3) 0.71163(18) 0.0284(8) Uani 1 1 d . . .
H1 H 0.3569 0.9690 0.6802 0.034 Uiso 1 1 calc R . .
C2 C 0.4726(3) 0.9833(3) 0.71726(16) 0.0256(8) Uani 1 1 d . . .
C3 C 0.5007(3) 1.0572(3) 0.67579(17) 0.0298(8) Uani 1 1 d . . .
H3 H 0.4602 1.0869 0.6460 0.036 Uiso 1 1 calc R . .
C4 C 0.5847(3) 1.0848(3) 0.67898(18) 0.0309(9) Uani 1 1 d . . .
H4 H 0.6035 1.1321 0.6508 0.037 Uiso 1 1 calc R . .
C5 C 0.6446(3) 1.0427(3) 0.72450(17) 0.0262(8) Uani 1 1 d . . .
C6 C 0.7375(3) 1.0607(3) 0.72627(18) 0.0319(9) Uani 1 1 d . . .
H6 H 0.7619 1.1035 0.6969 0.038 Uiso 1 1 calc R . .
C7 C 0.7610(3) 0.9590(3) 0.81317(17) 0.0290(8) Uani 1 1 d . . .
H7 H 0.8007 0.9330 0.8436 0.035 Uiso 1 1 calc R . .
C8 C 0.6702(3) 0.9361(3) 0.81430(16) 0.0258(8) Uani 1 1 d . . .
C9 C 0.6375(3) 0.8692(3) 0.85825(17) 0.0312(9) Uani 1 1 d . . .
H9 H 0.6732 0.8456 0.8906 0.037 Uiso 1 1 calc R . .
C10 C 0.5566(3) 0.8393(3) 0.85420(17) 0.0328(9) Uani 1 1 d . . .
H10 H 0.5364 0.7939 0.8833 0.039 Uiso 1 1 calc R . .
C11 C 0.5006(3) 0.8756(3) 0.80617(16) 0.0272(8) Uani 1 1 d . . .
C12 C 0.4228(3) 0.8407(3) 0.79756(18) 0.0325(9) Uani 1 1 d . . .
H12 H 0.4040 0.7920 0.8246 0.039 Uiso 1 1 calc R . .
C13 C 0.5269(3) 0.9464(3) 0.76452(16) 0.0242(8) Uani 1 1 d . . .
C14 C 0.6139(3) 0.9764(3) 0.76830(16) 0.0244(8) Uani 1 1 d . . .
C15 C 0.8999(3) 1.0274(3) 0.7655(2) 0.0371(10) Uani 1 1 d . . .
H15A H 0.9030 1.0891 0.7419 0.044 Uiso 1 1 calc R . .
H15B H 0.9098 1.0342 0.8059 0.044 Uiso 1 1 calc R . .
C16 C 0.9867(3) 0.9340(3) 0.73630(18) 0.0325(9) Uani 1 1 d . . .
C17 C 1.0231(3) 0.9323(3) 0.67449(19) 0.0359(10) Uani 1 1 d . . .
H17 H 1.0002 0.9934 0.6518 0.043 Uiso 1 1 calc R . .
C18 C 1.0912(3) 0.8438(3) 0.64637(18) 0.0353(10) Uani 1 1 d . . .
H18 H 1.1154 0.8442 0.6043 0.042 Uiso 1 1 calc R . .
C19 C 1.1256(3) 0.7539(3) 0.67793(18) 0.0352(10) Uani 1 1 d . . .
C20 C 1.0955(3) 0.7558(3) 0.74113(18) 0.0340(9) Uani 1 1 d . . .
H20 H 1.1228 0.6957 0.7639 0.041 Uiso 1 1 calc R . .
C21 C 1.0267(3) 0.8452(3) 0.76907(18) 0.0314(9) Uani 1 1 d . . .
H21 H 1.0062 0.8465 0.8113 0.038 Uiso 1 1 calc R . .
C22 C 1.1878(3) 0.6535(3) 0.6468(2) 0.0416(11) Uani 1 1 d . . .
H22A H 1.2366 0.6067 0.6715 0.050 Uiso 1 1 calc R . .
H22B H 1.2318 0.6643 0.6081 0.050 Uiso 1 1 calc R . .
C23 C 1.0826(3) 0.5428(3) 0.6774(2) 0.0360(10) Uani 1 1 d . . .
H23 H 1.1158 0.5234 0.7108 0.043 Uiso 1 1 calc R . .
C24 C 1.0052(3) 0.5033(3) 0.67175(17) 0.0301(9) Uani 1 1 d . . .
C25 C 0.9723(3) 0.4354(3) 0.71407(19) 0.0375(10) Uani 1 1 d . . .
H25 H 1.0084 0.4093 0.7460 0.045 Uiso 1 1 calc R . .
C26 C 0.8891(3) 0.4074(3) 0.70925(19) 0.0367(10) Uani 1 1 d . . .
H26 H 0.8677 0.3621 0.7380 0.044 Uiso 1 1 calc R . .
C27 C 0.8344(3) 0.4453(3) 0.66155(18) 0.0306(9) Uani 1 1 d . . .
C28 C 0.7418(3) 0.4278(3) 0.65813(18) 0.0310(9) Uani 1 1 d . . .
H28 H 0.7154 0.3866 0.6878 0.037 Uiso 1 1 calc R . .
C29 C 0.7245(3) 0.5248(3) 0.56950(17) 0.0276(8) Uani 1 1 d . . .
H29 H 0.6869 0.5499 0.5381 0.033 Uiso 1 1 calc R . .
C30 C 0.8164(3) 0.5470(3) 0.56939(17) 0.0265(8) Uani 1 1 d . . .
C31 C 0.8534(3) 0.6105(3) 0.52503(18) 0.0315(9) Uani 1 1 d . . .
H31 H 0.8196 0.6336 0.4920 0.038 Uiso 1 1 calc R . .
C32 C 0.9361(3) 0.6386(3) 0.52913(18) 0.0309(9) Uani 1 1 d . . .
H32 H 0.9600 0.6807 0.4990 0.037 Uiso 1 1 calc R . .
C33 C 0.9877(3) 0.6050(3) 0.57889(17) 0.0288(9) Uani 1 1 d . . .
C34 C 1.0671(3) 0.6380(3) 0.58795(19) 0.0350(10) Uani 1 1 d . . .
H34 H 1.0910 0.6825 0.5597 0.042 Uiso 1 1 calc R . .
C35 C 0.9554(3) 0.5378(3) 0.62207(18) 0.0293(9) Uani 1 1 d . . .
C36 C 0.8698(3) 0.5082(3) 0.61710(17) 0.0265(8) Uani 1 1 d . . .
C37 C 0.5836(3) 0.4581(3) 0.61554(19) 0.0325(9) Uani 1 1 d . . .
H37A H 0.5806 0.3948 0.6372 0.039 Uiso 1 1 calc R . .
H37B H 0.5741 0.4547 0.5746 0.039 Uiso 1 1 calc R . .
C38 C 0.4963(3) 0.5503(3) 0.64693(18) 0.0290(9) Uani 1 1 d . . .
C39 C 0.4586(3) 0.6417(3) 0.61580(18) 0.0290(8) Uani 1 1 d . . .
H39 H 0.4795 0.6435 0.5736 0.035 Uiso 1 1 calc R . .
C40 C 0.3905(3) 0.7302(3) 0.64656(18) 0.0296(9) Uani 1 1 d . . .
H40 H 0.3656 0.7924 0.6251 0.036 Uiso 1 1 calc R . .
C41 C 0.3585(3) 0.7290(3) 0.70793(17) 0.0273(8) Uani 1 1 d . . .
C42 C 0.3885(3) 0.6362(3) 0.73840(18) 0.0310(9) Uani 1 1 d . . .
H42 H 0.3616 0.6334 0.7801 0.037 Uiso 1 1 calc R . .
C43 C 0.4576(3) 0.5476(3) 0.70830(18) 0.0318(9) Uani 1 1 d . . .
H43 H 0.4787 0.4847 0.7296 0.038 Uiso 1 1 calc R . .
C44 C 0.2963(3) 0.8277(3) 0.7409(2) 0.0376(10) Uani 1 1 d . . .
H44A H 0.2541 0.8145 0.7796 0.045 Uiso 1 1 calc R . .
H44B H 0.2459 0.8752 0.7173 0.045 Uiso 1 1 calc R . .
C45 C 0.6844(2) 0.8093(3) 0.62693(16) 0.0231(8) Uani 1 1 d . . .
C46 C 0.7543(3) 0.8597(3) 0.60491(17) 0.0259(8) Uani 1 1 d . . .
H46 H 0.7475 0.9000 0.5696 0.031 Uiso 1 1 calc R . .
C47 C 0.8362(3) 0.8515(3) 0.63496(17) 0.0273(8) Uani 1 1 d . . .
H47 H 0.8843 0.8864 0.6194 0.033 Uiso 1 1 calc R . .
C48 C 0.8475(3) 0.7950(3) 0.68551(16) 0.0226(7) Uani 1 1 d . . .
H48 H 0.9023 0.7916 0.7054 0.027 Uiso 1 1 calc R . .
C49 C 0.7779(2) 0.7406(2) 0.70898(16) 0.0211(7) Uani 1 1 d . . .
C50 C 0.7873(3) 0.6794(3) 0.76192(16) 0.0252(8) Uani 1 1 d . . .
C51 C 0.7236(3) 0.6233(3) 0.78165(17) 0.0289(8) Uani 1 1 d . . .
H51 H 0.7324 0.5811 0.8161 0.035 Uiso 1 1 calc R . .
C52 C 0.6443(3) 0.6285(3) 0.75029(17) 0.0272(8) Uani 1 1 d . . .
H52 H 0.5999 0.5894 0.7641 0.033 Uiso 1 1 calc R . .
C53 C 0.6300(3) 0.6886(3) 0.70052(17) 0.0248(8) Uani 1 1 d . . .
H53 H 0.5749 0.6922 0.6808 0.030 Uiso 1 1 calc R . .
C54 C 0.6969(2) 0.7454(2) 0.67838(15) 0.0201(7) Uani 1 1 d . . .
C55 C 0.5862(3) 0.8759(3) 0.54978(16) 0.0254(8) Uani 1 1 d . . .
H55A H 0.6480 0.8449 0.5169 0.030 Uiso 1 1 calc R . .
H55B H 0.5836 0.9452 0.5567 0.030 Uiso 1 1 calc R . .
C56 C 0.4844(3) 0.8834(3) 0.53268(16) 0.0242(8) Uani 1 1 d . . .
H56A H 0.4884 0.9009 0.4898 0.029 Uiso 1 1 calc R . .
H56B H 0.4744 0.8168 0.5397 0.029 Uiso 1 1 calc R . .
C57 C 0.2956(3) 0.9721(3) 0.55420(18) 0.0308(9) Uani 1 1 d . . .
H57A H 0.2761 0.9118 0.5690 0.037 Uiso 1 1 calc R . .
H57B H 0.3008 0.9774 0.5106 0.037 Uiso 1 1 calc R . .
C58 C 0.2114(3) 1.0668(3) 0.58347(18) 0.0354(9) Uani 1 1 d . . .
H58A H 0.2299 1.1273 0.5679 0.042 Uiso 1 1 calc R . .
H58B H 0.1410 1.0759 0.5747 0.042 Uiso 1 1 calc R . .
C59 C 0.1283(3) 1.1457(3) 0.6767(2) 0.0431(11) Uani 1 1 d . . .
H59A H 0.0550 1.1473 0.6779 0.052 Uiso 1 1 calc R . .
H59B H 0.1355 1.2080 0.6556 0.052 Uiso 1 1 calc R . .
C60 C 0.1453(5) 1.1433(3) 0.7398(2) 0.0658(16) Uani 1 1 d . . .
H60A H 0.2169 1.1459 0.7386 0.079 Uiso 1 1 calc R . .
H60B H 0.0903 1.2036 0.7618 0.079 Uiso 1 1 calc R . .
C61 C 0.1304(5) 1.0586(5) 0.8327(3) 0.0756(17) Uani 1 1 d . . .
H61A H 0.0649 1.1169 0.8490 0.091 Uiso 1 1 calc R . .
H61B H 0.1212 0.9956 0.8517 0.091 Uiso 1 1 calc R . .
C62 C 0.2186(6) 1.0693(4) 0.8492(3) 0.0687(16) Uani 1 1 d . . .
C63 C 0.2891(5) 1.0799(4) 0.8681(2) 0.0641(15) Uani 1 1 d . . .
C64 C 0.3658(6) 1.0918(4) 0.8919(3) 0.0688(16) Uani 1 1 d . . .
C65 C 0.4290(6) 1.1050(4) 0.9168(3) 0.0708(17) Uani 1 1 d . . .
C66 C 0.4981(6) 1.1244(5) 0.9536(3) 0.089(2) Uani 1 1 d . . .
H66A H 0.4884 1.1978 0.9500 0.107 Uiso 1 1 calc R . .
H66B H 0.4715 1.1104 0.9959 0.107 Uiso 1 1 calc R . .
C67 C 0.6692(7) 1.0872(5) 0.9740(3) 0.086(2) Uani 1 1 d . . .
H67A H 0.6661 1.0463 1.0113 0.103 Uiso 1 1 calc R . .
H67B H 0.6349 1.1604 0.9847 0.103 Uiso 1 1 calc R . .
C68 C 0.7838(7) 1.0652(5) 0.9439(3) 0.100(3) Uani 1 1 d . . .
H68A H 0.7854 1.1129 0.9097 0.120 Uiso 1 1 calc R . .
H68B H 0.8202 1.0810 0.9722 0.120 Uiso 1 1 calc R . .
C69 C 0.8592(5) 0.8840(4) 0.9675(2) 0.0696(17) Uani 1 1 d . . .
H69A H 0.7878 0.8821 0.9873 0.084 Uiso 1 1 calc R . .
H69B H 0.8914 0.9002 0.9979 0.084 Uiso 1 1 calc R . .
C70 C 0.9285(4) 0.7839(4) 0.9410(2) 0.0550(13) Uani 1 1 d . . .
H70A H 0.9990 0.7867 0.9202 0.066 Uiso 1 1 calc R . .
H70B H 0.9407 0.7312 0.9729 0.066 Uiso 1 1 calc R . .
C71 C 0.9393(3) 0.6585(3) 0.87726(19) 0.0382(10) Uani 1 1 d . . .
H71A H 0.9599 0.6094 0.9099 0.046 Uiso 1 1 calc R . .
H71B H 1.0057 0.6582 0.8490 0.046 Uiso 1 1 calc R . .
C72 C 0.8716(3) 0.6277(3) 0.84594(18) 0.0353(9) Uani 1 1 d . . .
H72A H 0.9043 0.5534 0.8380 0.042 Uiso 1 1 calc R . .
H72B H 0.7991 0.6421 0.8714 0.042 Uiso 1 1 calc R . .
C73 C 0.2701(6) 0.4055(5) 0.7822(2) 0.0714(17) Uani 1 1 d . . .
C74 C 0.3406(7) 0.2973(4) 0.7761(3) 0.104(3) Uani 1 1 d . . .
H74A H 0.3490 0.2745 0.7358 0.156 Uiso 1 1 calc R . .
H74B H 0.3087 0.2561 0.8052 0.156 Uiso 1 1 calc R . .
H74C H 0.4111 0.2893 0.7833 0.156 Uiso 1 1 calc R . .
C75 C 0.9492(10) 0.3471(5) 0.8818(5) 0.120(3) Uani 1 1 d . . .
C76 C 0.8466(12) 0.3728(10) 0.9132(5) 0.215(7) Uani 1 1 d . . .
H76A H 0.7970 0.4122 0.8876 0.322 Uiso 1 1 calc R . .
H76B H 0.8368 0.4140 0.9475 0.322 Uiso 1 1 calc R . .
H76C H 0.8319 0.3105 0.9272 0.322 Uiso 1 1 calc R . .
C77 C 0.1573(19) 0.4347(15) 0.9563(9) 0.106(6) Uani 0.50 1 d P . .
C78 C 0.2437(12) 0.3948(10) 0.9401(6) 0.089(5) Uani 0.50 1 d P . .
H78A H 0.2772 0.3631 0.9739 0.134 Uiso 0.50 1 calc PR . .
H78B H 0.2760 0.4439 0.9201 0.134 Uiso 0.50 1 calc PR . .
H78C H 0.2550 0.3419 0.9120 0.134 Uiso 0.50 1 calc PR . .

loop_
_atom_site_aniso_label
_atom_site_aniso_U_11
_atom_site_aniso_U_22
_atom_site_aniso_U_33
_atom_site_aniso_U_23
_atom_site_aniso_U_13
_atom_site_aniso_U_12
P1 0.1244(15) 0.0342(7) 0.0448(8) 0.0035(6) -0.0057(9) -0.0261(9)
P2 0.0784(11) 0.0958(12) 0.0426(8) 0.0018(8) -0.0106(8) -0.0494(10)
P3 0.0379(6) 0.0312(6) 0.0451(7) -0.0040(5) -0.0208(5) -0.0117(5)
P4 0.0330(6) 0.0277(6) 0.0436(7) -0.0012(5) -0.0096(5) -0.0080(5)
F1 0.184(4) 0.074(2) 0.054(2) 0.0142(17) -0.036(2) -0.059(3)
F2 0.162(3) 0.0577(19) 0.0494(18) 0.0107(14) -0.017(2) -0.056(2)
F3 0.114(3) 0.068(2) 0.106(3) -0.030(2) 0.007(2) -0.013(2)
F4 0.149(3) 0.0381(16) 0.063(2) 0.0042(14) -0.010(2) -0.0326(19)
F5 0.107(3) 0.063(2) 0.146(4) -0.019(2) -0.027(3) -0.022(2)
F6 0.151(3) 0.0480(18) 0.058(2) 0.0061(15) -0.008(2) -0.042(2)
F13 0.087(2) 0.147(3) 0.052(2) -0.009(2) -0.0057(18) -0.047(2)
F14 0.098(3) 0.093(2) 0.062(2) -0.0012(18) -0.0024(19) -0.042(2)
F15 0.092(2) 0.140(3) 0.0504(19) 0.005(2) -0.0237(18) -0.054(2)
F16 0.166(4) 0.127(3) 0.083(3) -0.007(2) 0.002(3) -0.109(3)
F17 0.104(3) 0.189(4) 0.047(2) 0.000(2) -0.022(2) -0.040(3)
F18 0.136(3) 0.089(3) 0.072(2) -0.0018(19) 0.012(2) -0.056(2)
F19 0.090(3) 0.103(3) 0.143(4) -0.018(3) -0.089(3) 0.022(2)
F20 0.0590(19) 0.122(3) 0.093(3) -0.069(2) -0.0373(18) 0.0375(19)
F21 0.074(2) 0.112(3) 0.146(3) -0.093(3) -0.073(2) 0.043(2)
F22 0.159(4) 0.234(6) 0.091(3) 0.085(3) -0.061(3) -0.140(4)
F23 0.116(3) 0.106(3) 0.097(3) -0.040(2) -0.047(2) -0.036(2)
F24 0.231(6) 0.282(7) 0.208(6) 0.168(5) -0.137(5) -0.232(6)
F25 0.0665(18) 0.0530(17) 0.075(2) -0.0175(15) 0.0295(16) -0.0311(15)
F26 0.055(2) 0.069(2) 0.170(4) -0.048(2) 0.046(2) -0.0161(17)
F27 0.119(6) 0.082(5) 0.089(5) 0.035(4) -0.076(4) -0.051(5)
F28 0.088(5) 0.028(3) 0.077(5) -0.007(2) 0.008(3) -0.028(3)
F29 0.103(5) 0.086(6) 0.039(3) 0.005(3) -0.024(3) -0.063(5)
F30 0.044(4) 0.033(3) 0.052(3) -0.003(2) 0.011(3) -0.015(3)
F27A 0.051(6) 0.121(15) 0.121(13) 0.071(11) -0.053(7) -0.020(8)
F28A 0.081(9) 0.20(2) 0.15(2) -0.12(2) 0.022(11) -0.085(13)
F29A 0.071(7) 0.117(15) 0.092(11) 0.057(11) -0.003(7) 0.014(9)
F30A 0.100(15) 0.14(2) 0.17(2) -0.114(16) 0.084(12) -0.101(14)
O1 0.0178(11) 0.0247(13) 0.0323(14) 0.0049(10) -0.0113(10) -0.0104(10)
O2 0.0164(11) 0.0297(14) 0.0410(16) 0.0028(12) -0.0109(11) -0.0060(11)
O3 0.0232(13) 0.0302(15) 0.0459(18) 0.0047(12) -0.0077(12) -0.0032(11)
O4 0.067(2) 0.055(2) 0.064(2) -0.0035(18) 0.0007(19) -0.0226(19)
O5 0.137(4) 0.052(2) 0.053(2) -0.0085(19) -0.029(3) -0.012(3)
O6 0.146(4) 0.058(2) 0.051(2) 0.0015(19) -0.046(2) -0.036(3)
O7 0.0477(18) 0.0444(18) 0.053(2) -0.0082(15) -0.0282(16) -0.0075(15)
O8 0.0260(13) 0.0360(15) 0.0333(15) 0.0048(12) -0.0156(12) -0.0139(12)
N1 0.0120(13) 0.0382(19) 0.042(2) -0.0042(15) -0.0043(13) -0.0089(13)
N2 0.0298(17) 0.0284(17) 0.040(2) -0.0050(15) -0.0087(15) -0.0135(14)
N3 0.0145(14) 0.051(2) 0.046(2) -0.0171(18) -0.0054(15) -0.0107(15)
N4 0.0242(15) 0.0219(16) 0.044(2) -0.0069(14) -0.0112(15) -0.0075(13)
N5 0.087(4) 0.071(3) 0.061(3) 0.017(3) -0.035(3) -0.032(3)
N6 0.136(6) 0.098(5) 0.098(5) 0.010(4) -0.011(5) 0.007(5)
N7 0.170(17) 0.20(2) 0.21(2) 0.158(18) -0.103(19) -0.12(2)
C1 0.0161(16) 0.027(2) 0.039(2) -0.0046(17) -0.0081(16) -0.0016(15)
C2 0.0213(17) 0.0217(18) 0.032(2) -0.0046(15) -0.0071(16) -0.0036(15)
C3 0.0264(19) 0.026(2) 0.035(2) 0.0005(17) -0.0103(17) -0.0062(16)
C4 0.034(2) 0.0204(19) 0.040(2) 0.0019(16) -0.0116(18) -0.0089(16)
C5 0.0268(18) 0.0178(18) 0.034(2) -0.0026(15) -0.0052(16) -0.0082(15)
C6 0.032(2) 0.026(2) 0.040(2) -0.0032(17) -0.0055(18) -0.0123(17)
C7 0.0259(18) 0.028(2) 0.034(2) -0.0058(17) -0.0079(17) -0.0080(16)
C8 0.0198(17) 0.0268(19) 0.032(2) -0.0062(16) -0.0065(15) -0.0076(15)
C9 0.031(2) 0.038(2) 0.025(2) -0.0006(17) -0.0051(16) -0.0135(18)
C10 0.030(2) 0.034(2) 0.032(2) -0.0004(17) -0.0011(17) -0.0117(18)
C11 0.0227(17) 0.029(2) 0.029(2) -0.0044(16) 0.0007(16) -0.0108(16)
C12 0.0261(19) 0.033(2) 0.037(2) -0.0004(18) 0.0007(17) -0.0138(17)
C13 0.0162(16) 0.0204(18) 0.034(2) -0.0069(15) -0.0049(15) -0.0029(14)
C14 0.0201(16) 0.0204(18) 0.032(2) -0.0072(15) -0.0040(15) -0.0055(14)
C15 0.030(2) 0.040(2) 0.052(3) -0.005(2) -0.0145(19) -0.0213(19)
C16 0.0279(19) 0.041(2) 0.040(2) -0.0013(19) -0.0092(18) -0.0251(18)
C17 0.033(2) 0.048(3) 0.042(3) 0.006(2) -0.0134(19) -0.030(2)
C18 0.0256(19) 0.064(3) 0.028(2) -0.003(2) -0.0045(17) -0.030(2)
C19 0.0140(16) 0.060(3) 0.039(2) -0.010(2) -0.0059(16) -0.0194(18)
C20 0.0171(17) 0.047(2) 0.044(2) -0.0060(19) -0.0103(17) -0.0143(18)
C21 0.0170(17) 0.050(3) 0.035(2) -0.0052(19) -0.0062(16) -0.0193(18)
C22 0.0130(17) 0.067(3) 0.051(3) -0.013(2) -0.0083(17) -0.0177(19)
C23 0.0146(17) 0.041(2) 0.048(3) -0.018(2) -0.0111(17) 0.0022(17)
C24 0.0160(16) 0.029(2) 0.038(2) -0.0159(17) -0.0094(16) 0.0055(15)
C25 0.031(2) 0.031(2) 0.045(3) -0.0057(19) -0.0181(19) 0.0031(18)
C26 0.039(2) 0.029(2) 0.042(2) 0.0000(18) -0.015(2) -0.0092(18)
C27 0.0262(19) 0.0214(19) 0.044(2) -0.0058(17) -0.0118(18) -0.0040(16)
C28 0.034(2) 0.0211(19) 0.040(2) -0.0008(16) -0.0136(18) -0.0087(17)
C29 0.0236(18) 0.0249(19) 0.037(2) -0.0042(16) -0.0109(16) -0.0082(16)
C30 0.0174(16) 0.0239(19) 0.038(2) -0.0068(16) -0.0087(16) -0.0040(15)
C31 0.0198(17) 0.035(2) 0.039(2) -0.0060(18) -0.0106(17) -0.0045(16)
C32 0.0198(17) 0.037(2) 0.037(2) -0.0069(18) -0.0070(16) -0.0097(16)
C33 0.0147(16) 0.032(2) 0.039(2) -0.0142(18) -0.0042(16) -0.0058(16)
C34 0.0166(17) 0.049(2) 0.042(2) -0.015(2) -0.0031(17) -0.0134(17)
C35 0.0148(16) 0.027(2) 0.041(2) -0.0171(17) -0.0078(16) 0.0033(15)
C36 0.0147(16) 0.0235(19) 0.039(2) -0.0107(16) -0.0093(16) 0.0004(14)
C37 0.033(2) 0.030(2) 0.046(2) 0.0018(18) -0.0159(19) -0.0210(18)
C38 0.0226(18) 0.031(2) 0.044(2) 0.0016(17) -0.0129(17) -0.0187(16)
C39 0.0228(18) 0.038(2) 0.035(2) 0.0032(17) -0.0128(16) -0.0188(17)
C40 0.0173(17) 0.033(2) 0.044(2) 0.0085(18) -0.0132(17) -0.0128(16)
C41 0.0123(15) 0.036(2) 0.039(2) 0.0017(17) -0.0056(15) -0.0153(15)
C42 0.0258(19) 0.044(2) 0.032(2) 0.0017(18) -0.0051(17) -0.0233(18)
C43 0.032(2) 0.029(2) 0.042(2) 0.0078(18) -0.0130(19) -0.0192(18)
C44 0.0210(18) 0.049(3) 0.050(3) 0.000(2) -0.0118(18) -0.0182(18)
C45 0.0114(15) 0.0201(17) 0.038(2) -0.0044(15) -0.0096(15) -0.0025(13)
C46 0.0209(17) 0.0269(19) 0.034(2) 0.0041(16) -0.0110(16) -0.0118(15)
C47 0.0197(17) 0.030(2) 0.037(2) -0.0008(17) -0.0080(16) -0.0129(16)
C48 0.0144(15) 0.0236(18) 0.031(2) -0.0020(15) -0.0055(15) -0.0078(14)
C49 0.0142(15) 0.0165(17) 0.032(2) -0.0029(14) -0.0063(14) -0.0029(13)
C50 0.0177(16) 0.0252(19) 0.034(2) -0.0024(16) -0.0096(15) -0.0067(15)
C51 0.0302(19) 0.0238(19) 0.035(2) 0.0070(16) -0.0140(17) -0.0098(16)
C52 0.0231(17) 0.0262(19) 0.037(2) 0.0031(16) -0.0082(16) -0.0136(16)
C53 0.0149(15) 0.0233(18) 0.038(2) -0.0021(16) -0.0094(15) -0.0058(14)
C54 0.0134(15) 0.0177(17) 0.0279(19) -0.0017(14) -0.0037(14) -0.0041(13)
C55 0.0201(17) 0.0263(19) 0.031(2) 0.0049(16) -0.0088(15) -0.0095(15)
C56 0.0175(16) 0.0265(19) 0.028(2) 0.0015(15) -0.0066(15) -0.0070(15)
C57 0.0167(17) 0.036(2) 0.043(2) 0.0103(18) -0.0140(16) -0.0106(16)
C58 0.0211(18) 0.035(2) 0.045(3) 0.0067(19) -0.0063(17) -0.0063(17)
C59 0.025(2) 0.038(2) 0.055(3) 0.004(2) -0.003(2) -0.0024(18)
C60 0.092(4) 0.026(2) 0.056(3) -0.007(2) 0.018(3) -0.012(3)
C61 0.085(4) 0.064(4) 0.056(4) 0.001(3) 0.006(3) -0.014(3)
C62 0.082(4) 0.054(3) 0.058(4) -0.015(3) 0.007(3) -0.019(3)
C63 0.088(4) 0.044(3) 0.044(3) -0.015(2) 0.012(3) -0.016(3)
C64 0.095(5) 0.045(3) 0.054(4) -0.013(3) 0.001(3) -0.018(3)
C65 0.109(5) 0.039(3) 0.045(3) -0.008(2) 0.014(3) -0.020(3)
C66 0.125(6) 0.050(4) 0.072(4) -0.012(3) 0.023(4) -0.031(4)
C67 0.145(7) 0.057(4) 0.047(4) -0.011(3) 0.006(4) -0.039(4)
C68 0.185(9) 0.049(4) 0.077(5) -0.004(3) -0.041(5) -0.045(5)
C69 0.118(5) 0.056(3) 0.052(3) -0.004(3) -0.043(3) -0.035(3)
C70 0.067(3) 0.071(3) 0.036(3) 0.004(2) -0.026(2) -0.027(3)
C71 0.032(2) 0.044(2) 0.038(2) 0.0051(19) -0.0183(19) -0.0076(19)
C72 0.039(2) 0.032(2) 0.038(2) 0.0064(18) -0.0171(19) -0.0136(19)
C73 0.104(5) 0.074(4) 0.050(3) 0.020(3) -0.037(3) -0.041(4)
C74 0.177(8) 0.048(4) 0.090(5) 0.016(3) -0.056(5) -0.031(4)
C75 0.148(8) 0.055(4) 0.122(8) -0.026(5) -0.045(7) 0.022(5)
C76 0.267(16) 0.164(11) 0.121(9) 0.031(8) 0.081(10) -0.049(11)
C77 0.120(14) 0.112(15) 0.124(16) 0.082(12) -0.081(14) -0.071(14)
C78 0.081(9) 0.064(8) 0.082(10) -0.028(7) -0.018(8) 0.028(7)

loop_
_atom_type_symbol
_atom_type_description
_atom_type_scat_dispersion_real
_atom_type_scat_dispersion_imag
_atom_type_scat_source
C C 0.0033 0.0016 'International Tables Vol C Tables 4.2.6.8 and 6.1.1.4'
H H 0.0000 0.0000 'International Tables Vol C Tables 4.2.6.8 and 6.1.1.4'
N N 0.0061 0.0033 'International Tables Vol C Tables 4.2.6.8 and 6.1.1.4'
O O 0.0106 0.0060 'International Tables Vol C Tables 4.2.6.8 and 6.1.1.4'
F F 0.0171 0.0103 'International Tables Vol C Tables 4.2.6.8 and 6.1.1.4'
P P 0.1023 0.0942 'International Tables Vol C Tables 4.2.6.8 and 6.1.1.4'

loop_
_geom_angle_atom_site_label_1
_geom_angle_atom_site_label_2
_geom_angle_atom_site_label_3
_geom_angle
_geom_angle_site_symmetry_3
F5 P1 F6 89.9(2) .
F5 P1 F1 91.3(2) .
F6 P1 F1 92.26(18) .
F5 P1 F4 88.3(2) .
F6 P1 F4 177.1(2) .
F1 P1 F4 90.03(19) .
F5 P1 F3 177.0(2) .
F6 P1 F3 91.1(2) .
F1 P1 F3 91.5(2) .
F4 P1 F3 90.6(2) .
F5 P1 F2 88.1(2) .
F6 P1 F2 88.45(17) .
F1 P1 F2 179.1(2) .
F4 P1 F2 89.25(17) .
F3 P1 F2 89.1(2) .
F16 P2 F17 90.5(3) .
F16 P2 F15 93.1(2) .
F17 P2 F15 176.3(3) .
F16 P2 F18 177.0(3) .
F17 P2 F18 86.6(2) .
F15 P2 F18 89.7(2) .
F16 P2 F14 91.1(2) .
F17 P2 F14 89.1(2) .
F15 P2 F14 91.2(2) .
F18 P2 F14 89.8(2) .
F16 P2 F13 91.0(2) .
F17 P2 F13 90.7(2) .
F15 P2 F13 88.95(19) .
F18 P2 F13 88.1(2) .
F14 P2 F13 177.9(2) .
F24 P3 F19 89.3(3) .
F24 P3 F23 91.6(3) .
F19 P3 F23 87.9(2) .
F24 P3 F22 178.2(4) .
F19 P3 F22 90.0(3) .
F23 P3 F22 89.9(3) .
F24 P3 F20 89.3(3) .
F19 P3 F20 178.5(3) .
F23 P3 F20 92.63(19) .
F22 P3 F20 91.4(3) .
F24 P3 F21 93.8(3) .
F19 P3 F21 94.43(19) .
F23 P3 F21 174.1(3) .
F22 P3 F21 84.6(3) .
F20 P3 F21 85.17(15) .
F27A P4 F28A 96.2(11) .
F27A P4 F29 143.1(10) .
F28A P4 F29 53.2(12) .
F27A P4 F25 105.6(7) .
F28A P4 F25 89.8(5) .
F29 P4 F25 95.4(3) .
F27A P4 F30 118.4(9) .
F28A P4 F30 144.3(13) .
F29 P4 F30 91.4(4) .
F25 P4 F30 89.2(3) .
F27A P4 F30A 90.9(11) .
F28A P4 F30A 168.0(12) .
F29 P4 F30A 116.3(13) .
F25 P4 F30A 97.6(6) .
F30 P4 F30A 27.5(13) .
F27A P4 F26 75.8(7) .
F28A P4 F26 91.3(5) .
F29 P4 F26 84.0(4) .
F25 P4 F26 178.2(2) .
F30 P4 F26 89.1(3) .
F30A P4 F26 81.1(6) .
F27A P4 F28 60.6(8) .
F28A P4 F28 38.1(11) .
F29 P4 F28 91.3(3) .
F25 P4 F28 86.9(2) .
F30 P4 F28 175.4(4) .
F30A P4 F28 151.2(12) .
F26 P4 F28 94.8(3) .
F27A P4 F27 39.7(8) .
F28A P4 F27 127.8(13) .
F29 P4 F27 176.7(4) .
F25 P4 F27 81.5(4) .
F30 P4 F27 87.3(4) .
F30A P4 F27 63.0(12) .
F26 P4 F27 99.0(4) .
F28 P4 F27 89.8(3) .
F27A P4 F29A 172.3(7) .
F28A P4 F29A 87.7(11) .
F29 P4 F29A 37.5(8) .
F25 P4 F29A 81.0(5) .
F30 P4 F29A 56.9(10) .
F30A P4 F29A 84.2(11) .
F26 P4 F29A 97.5(5) .
F28 P4 F29A 124.6(9) .
F27 P4 F29A 140.1(9) .
C45 O1 C55 117.0(3) .
C56 O2 C57 113.1(3) .
C58 O3 C59 112.2(3) .
C60 O4 C61 111.2(4) .
C67 O5 C66 111.5(5) .
C69 O6 C68 114.0(4) .
C70 O7 C71 112.7(3) .
C50 O8 C72 116.5(3) .
C1 N1 C12 122.9(3) .
C1 N1 C44 118.7(3) .
C12 N1 C44 118.3(3) .
C7 N2 C6 122.8(3) .
C7 N2 C15 118.0(3) .
C6 N2 C15 118.9(3) .
C23 N3 C34 123.1(3) .
C23 N3 C22 119.4(3) .
C34 N3 C22 117.4(4) .
C28 N4 C29 121.9(3) .
C28 N4 C37 119.8(3) .
C29 N4 C37 118.1(3) .
C77 N7 N7 169(3) 2_567
N1 C1 C2 119.5(3) .
N1 C1 H1 120.2 .
C2 C1 H1 120.2 .
C1 C2 C13 118.4(3) .
C1 C2 C3 122.3(3) .
C13 C2 C3 119.3(3) .
C4 C3 C2 120.7(3) .
C4 C3 H3 119.6 .
C2 C3 H3 119.6 .
C3 C4 C5 120.2(4) .
C3 C4 H4 119.9 .
C5 C4 H4 119.9 .
C6 C5 C14 117.3(3) .
C6 C5 C4 122.4(4) .
C14 C5 C4 120.3(3) .
N2 C6 C5 120.4(4) .
N2 C6 H6 119.8 .
C5 C6 H6 119.8 .
N2 C7 C8 120.5(3) .
N2 C7 H7 119.7 .
C8 C7 H7 119.7 .
C7 C8 C14 117.6(3) .
C7 C8 C9 122.0(3) .
C14 C8 C9 120.3(3) .
C10 C9 C8 120.5(3) .
C10 C9 H9 119.8 .
C8 C9 H9 119.8 .
C9 C10 C11 120.5(4) .
C9 C10 H10 119.7 .
C11 C10 H10 119.7 .
C12 C11 C13 117.6(3) .
C12 C11 C10 122.5(4) .
C13 C11 C10 119.9(3) .
N1 C12 C11 120.7(4) .
N1 C12 H12 119.7 .
C11 C12 H12 119.7 .
C11 C13 C2 120.8(3) .
C11 C13 C14 119.3(3) .
C2 C13 C14 119.8(3) .
C8 C14 C5 121.2(3) .
C8 C14 C13 119.3(3) .
C5 C14 C13 119.4(3) .
C16 C15 N2 108.8(3) .
C16 C15 H15A 109.9 .
N2 C15 H15A 109.9 .
C16 C15 H15B 109.9 .
N2 C15 H15B 109.9 .
H15A C15 H15B 108.3 .
C21 C16 C17 118.7(4) .
C21 C16 C15 121.1(4) .
C17 C16 C15 120.0(4) .
C18 C17 C16 120.7(4) .
C18 C17 H17 119.7 .
C16 C17 H17 119.7 .
C17 C18 C19 121.0(4) .
C17 C18 H18 119.5 .
C19 C18 H18 119.5 .
C18 C19 C20 118.9(4) .
C18 C19 C22 121.4(4) .
C20 C19 C22 119.6(4) .
C21 C20 C19 119.5(4) .
C21 C20 H20 120.3 .
C19 C20 H20 120.3 .
C20 C21 C16 120.9(4) .
C20 C21 H21 119.6 .
C16 C21 H21 119.6 .
C19 C22 N3 109.1(3) .
C19 C22 H22A 109.9 .
N3 C22 H22A 109.9 .
C19 C22 H22B 109.9 .
N3 C22 H22B 109.9 .
H22A C22 H22B 108.3 .
N3 C23 C24 121.1(4) .
N3 C23 H23 119.4 .
C24 C23 H23 119.4 .
C23 C24 C25 123.2(4) .
C23 C24 C35 117.0(4) .
C25 C24 C35 119.8(3) .
C26 C25 C24 120.5(4) .
C26 C25 H25 119.7 .
C24 C25 H25 119.7 .
C25 C26 C27 120.6(4) .
C25 C26 H26 119.7 .
C27 C26 H26 119.7 .
C28 C27 C36 117.4(3) .
C28 C27 C26 122.7(4) .
C36 C27 C26 119.8(3) .
N4 C28 C27 121.4(4) .
N4 C28 H28 119.3 .
C27 C28 H28 119.3 .
N4 C29 C30 120.7(3) .
N4 C29 H29 119.6 .
C30 C29 H29 119.6 .
C29 C30 C36 117.7(4) .
C29 C30 C31 122.5(3) .
C36 C30 C31 119.8(3) .
C32 C31 C30 121.2(3) .
C32 C31 H31 119.4 .
C30 C31 H31 119.4 .
C31 C32 C33 120.1(4) .
C31 C32 H32 120.0 .
C33 C32 H32 120.0 .
C34 C33 C35 117.8(3) .
C34 C33 C32 122.6(4) .
C35 C33 C32 119.6(3) .
N3 C34 C33 120.2(4) .
N3 C34 H34 119.9 .
C33 C34 H34 119.9 .
C36 C35 C33 119.8(3) .
C36 C35 C24 119.4(4) .
C33 C35 C24 120.7(3) .
C27 C36 C35 119.7(3) .
C27 C36 C30 120.8(3) .
C35 C36 C30 119.4(4) .
N4 C37 C38 107.9(3) .
N4 C37 H37A 110.1 .
C38 C37 H37A 110.1 .
N4 C37 H37B 110.1 .
C38 C37 H37B 110.1 .
H37A C37 H37B 108.4 .
C39 C38 C43 119.0(4) .
C39 C38 C37 120.4(4) .
C43 C38 C37 120.5(3) .
C40 C39 C38 119.9(4) .
C40 C39 H39 120.0 .
C38 C39 H39 120.0 .
C41 C40 C39 120.9(4) .
C41 C40 H40 119.5 .
C39 C40 H40 119.5 .
C40 C41 C42 119.0(4) .
C40 C41 C44 119.9(4) .
C42 C41 C44 121.0(4) .
C43 C42 C41 120.4(4) .
C43 C42 H42 119.8 .
C41 C42 H42 119.8 .
C42 C43 C38 120.4(4) .
C42 C43 H43 119.8 .
C38 C43 H43 119.8 .
C41 C44 N1 109.5(3) .
C41 C44 H44A 109.8 .
N1 C44 H44A 109.8 .
C41 C44 H44B 109.8 .
N1 C44 H44B 109.8 .
H44A C44 H44B 108.2 .
O1 C45 C46 124.7(3) .
O1 C45 C54 114.9(3) .
C46 C45 C54 120.4(3) .
C45 C46 C47 119.9(3) .
C45 C46 H46 120.1 .
C47 C46 H46 120.1 .
C48 C47 C46 121.3(3) .
C48 C47 H47 119.4 .
C46 C47 H47 119.4 .
C47 C48 C49 120.4(3) .
C47 C48 H48 119.8 .
C49 C48 H48 119.8 .
C48 C49 C54 119.2(3) .
C48 C49 C50 122.3(3) .
C54 C49 C50 118.5(3) .
C51 C50 O8 124.4(3) .
C51 C50 C49 121.2(3) .
O8 C50 C49 114.4(3) .
C50 C51 C52 119.4(3) .
C50 C51 H51 120.3 .
C52 C51 H51 120.3 .
C53 C52 C51 121.5(3) .
C53 C52 H52 119.3 .
C51 C52 H52 119.3 .
C52 C53 C54 120.2(3) .
C52 C53 H53 119.9 .
C54 C53 H53 119.9 .
C53 C54 C49 119.3(3) .
C53 C54 C45 122.0(3) .
C49 C54 C45 118.7(3) .
O1 C55 C56 110.4(3) .
O1 C55 H55A 109.6 .
C56 C55 H55A 109.6 .
O1 C55 H55B 109.6 .
C56 C55 H55B 109.6 .
H55A C55 H55B 108.1 .
O2 C56 C55 109.2(3) .
O2 C56 H56A 109.8 .
C55 C56 H56A 109.8 .
O2 C56 H56B 109.8 .
C55 C56 H56B 109.8 .
H56A C56 H56B 108.3 .
O2 C57 C58 109.2(3) .
O2 C57 H57A 109.8 .
C58 C57 H57A 109.8 .
O2 C57 H57B 109.8 .
C58 C57 H57B 109.8 .
H57A C57 H57B 108.3 .
O3 C58 C57 108.9(3) .
O3 C58 H58A 109.9 .
C57 C58 H58A 109.9 .
O3 C58 H58B 109.9 .
C57 C58 H58B 109.9 .
H58A C58 H58B 108.3 .
O3 C59 C60 109.6(3) .
O3 C59 H59A 109.8 .
C60 C59 H59A 109.8 .
O3 C59 H59B 109.8 .
C60 C59 H59B 109.8 .
H59A C59 H59B 108.2 .
O4 C60 C59 109.7(4) .
O4 C60 H60A 109.7 .
C59 C60 H60A 109.7 .
O4 C60 H60B 109.7 .
C59 C60 H60B 109.7 .
H60A C60 H60B 108.2 .
C62 C61 O4 115.7(5) .
C62 C61 H61A 108.4 .
O4 C61 H61A 108.4 .
C62 C61 H61B 108.4 .
O4 C61 H61B 108.4 .
H61A C61 H61B 107.4 .
C63 C62 C61 174.7(6) .
C62 C63 C64 177.3(6) .
C65 C64 C63 175.4(6) .
C64 C65 C66 173.9(6) .
O5 C66 C65 115.8(5) .
O5 C66 H66A 108.3 .
C65 C66 H66A 108.3 .
O5 C66 H66B 108.3 .
C65 C66 H66B 108.3 .
H66A C66 H66B 107.4 .
O5 C67 C68 111.6(5) .
O5 C67 H67A 109.3 .
C68 C67 H67A 109.3 .
O5 C67 H67B 109.3 .
C68 C67 H67B 109.3 .
H67A C67 H67B 108.0 .
O6 C68 C67 117.5(6) .
O6 C68 H68A 107.9 .
C67 C68 H68A 107.9 .
O6 C68 H68B 107.9 .
C67 C68 H68B 107.9 .
H68A C68 H68B 107.2 .
O6 C69 C70 109.2(4) .
O6 C69 H69A 109.8 .
C70 C69 H69A 109.8 .
O6 C69 H69B 109.8 .
C70 C69 H69B 109.8 .
H69A C69 H69B 108.3 .
O7 C70 C69 110.2(4) .
O7 C70 H70A 109.6 .
C69 C70 H70A 109.6 .
O7 C70 H70B 109.6 .
C69 C70 H70B 109.6 .
H70A C70 H70B 108.1 .
O7 C71 C72 109.0(3) .
O7 C71 H71A 109.9 .
C72 C71 H71A 109.9 .
O7 C71 H71B 109.9 .
C72 C71 H71B 109.9 .
H71A C71 H71B 108.3 .
O8 C72 C71 109.5(3) .
O8 C72 H72A 109.8 .
C71 C72 H72A 109.8 .
O8 C72 H72B 109.8 .
C71 C72 H72B 109.8 .
H72A C72 H72B 108.2 .
N5 C73 C74 177.3(7) .
C73 C74 H74A 109.5 .
C73 C74 H74B 109.5 .
H74A C74 H74B 109.5 .
C73 C74 H74C 109.5 .
H74A C74 H74C 109.5 .
H74B C74 H74C 109.5 .
N6 C75 C76 169.9(10) .
C75 C76 H76A 109.5 .
C75 C76 H76B 109.5 .
H76A C76 H76B 109.5 .
C75 C76 H76C 109.5 .
H76A C76 H76C 109.5 .
H76B C76 H76C 109.5 .
C78 C77 N7 168(2) .
C77 C78 H78A 109.5 .
C77 C78 H78B 109.5 .
H78A C78 H78B 109.5 .
C77 C78 H78C 109.5 .
H78A C78 H78C 109.5 .
H78B C78 H78C 109.5 .

loop_
_geom_bond_atom_site_label_1
_geom_bond_atom_site_label_2
_geom_bond_distance
_geom_bond_site_symmetry_2
P1 F5 1.573(4) .
P1 F6 1.576(3) .
P1 F1 1.579(3) .
P1 F4 1.594(3) .
P1 F3 1.595(4) .
P1 F2 1.610(3) .
P2 F16 1.559(4) .
P2 F17 1.577(4) .
P2 F15 1.578(3) .
P2 F18 1.592(4) .
P2 F14 1.594(4) .
P2 F13 1.602(4) .
P3 F24 1.508(4) .
P3 F19 1.542(3) .
P3 F23 1.544(3) .
P3 F22 1.556(4) .
P3 F20 1.573(3) .
P3 F21 1.574(3) .
P4 F27A 1.478(9) .
P4 F28A 1.527(12) .
P4 F29 1.550(6) .
P4 F25 1.572(3) .
P4 F30 1.576(8) .
P4 F30A 1.586(16) .
P4 F26 1.588(3) .
P4 F28 1.597(5) .
P4 F27 1.618(6) .
P4 F29A 1.629(10) .
O1 C45 1.364(4) .
O1 C55 1.433(4) .
O2 C56 1.422(4) .
O2 C57 1.424(4) .
O3 C58 1.416(5) .
O3 C59 1.422(5) .
O4 C60 1.400(6) .
O4 C61 1.456(7) .
O5 C67 1.386(8) .
O5 C66 1.461(8) .
O6 C69 1.422(6) .
O6 C68 1.480(7) .
O7 C70 1.405(5) .
O7 C71 1.413(5) .
O8 C50 1.369(4) .
O8 C72 1.449(5) .
N1 C1 1.349(5) .
N1 C12 1.352(5) .
N1 C44 1.511(4) .
N2 C7 1.342(5) .
N2 C6 1.348(5) .
N2 C15 1.506(5) .
N3 C23 1.331(5) .
N3 C34 1.352(5) .
N3 C22 1.505(5) .
N4 C28 1.345(5) .
N4 C29 1.350(5) .
N4 C37 1.496(4) .
N5 C73 1.138(7) .
N6 C75 1.266(13) .
N7 C77 1.25(3) .
N7 N7 1.63(4) 2_567
C1 C2 1.390(5) .
C1 H1 0.9500 .
C2 C13 1.409(5) .
C2 C3 1.446(5) .
C3 C4 1.362(5) .
C3 H3 0.9500 .
C4 C5 1.429(5) .
C4 H4 0.9500 .
C5 C6 1.397(5) .
C5 C14 1.410(5) .
C6 H6 0.9500 .
C7 C8 1.391(5) .
C7 H7 0.9500 .
C8 C14 1.406(5) .
C8 C9 1.428(5) .
C9 C10 1.347(5) .
C9 H9 0.9500 .
C10 C11 1.437(5) .
C10 H10 0.9500 .
C11 C12 1.385(5) .
C11 C13 1.405(5) .
C12 H12 0.9500 .
C13 C14 1.427(5) .
C15 C16 1.497(6) .
C15 H15A 0.9900 .
C15 H15B 0.9900 .
C16 C21 1.393(6) .
C16 C17 1.398(6) .
C17 C18 1.364(6) .
C17 H17 0.9500 .
C18 C19 1.377(6) .
C18 H18 0.9500 .
C19 C20 1.421(6) .
C19 C22 1.505(6) .
C20 C21 1.374(5) .
C20 H20 0.9500 .
C21 H21 0.9500 .
C22 H22A 0.9900 .
C22 H22B 0.9900 .
C23 C24 1.400(5) .
C23 H23 0.9500 .
C24 C25 1.419(6) .
C24 C35 1.421(5) .
C25 C26 1.366(5) .
C25 H25 0.9500 .
C26 C27 1.423(5) .
C26 H26 0.9500 .
C27 C28 1.400(5) .
C27 C36 1.411(5) .
C28 H28 0.9500 .
C29 C30 1.405(5) .
C29 H29 0.9500 .
C30 C36 1.414(5) .
C30 C31 1.426(5) .
C31 C32 1.355(5) .
C31 H31 0.9500 .
C32 C33 1.435(5) .
C32 H32 0.9500 .
C33 C34 1.392(5) .
C33 C35 1.419(6) .
C34 H34 0.9500 .
C35 C36 1.413(5) .
C37 C38 1.508(5) .
C37 H37A 0.9900 .
C37 H37B 0.9900 .
C38 C39 1.393(5) .
C38 C43 1.396(5) .
C39 C40 1.390(5) .
C39 H39 0.9500 .
C40 C41 1.383(5) .
C40 H40 0.9500 .
C41 C42 1.391(5) .
C41 C44 1.504(5) .
C42 C43 1.387(5) .
C42 H42 0.9500 .
C43 H43 0.9500 .
C44 H44A 0.9900 .
C44 H44B 0.9900 .
C45 C46 1.377(5) .
C45 C54 1.423(5) .
C46 C47 1.413(4) .
C46 H46 0.9500 .
C47 C48 1.354(5) .
C47 H47 0.9500 .
C48 C49 1.421(5) .
C48 H48 0.9500 .
C49 C54 1.423(4) .
C49 C50 1.428(5) .
C50 C51 1.363(5) .
C51 C52 1.413(5) .
C51 H51 0.9500 .
C52 C53 1.367(5) .
C52 H52 0.9500 .
C53 C54 1.412(5) .
C53 H53 0.9500 .
C55 C56 1.499(4) .
C55 H55A 0.9900 .
C55 H55B 0.9900 .
C56 H56A 0.9900 .
C56 H56B 0.9900 .
C57 C58 1.498(5) .
C57 H57A 0.9900 .
C57 H57B 0.9900 .
C58 H58A 0.9900 .
C58 H58B 0.9900 .
C59 C60 1.520(7) .
C59 H59A 0.9900 .
C59 H59B 0.9900 .
C60 H60A 0.9900 .
C60 H60B 0.9900 .
C61 C62 1.409(9) .
C61 H61A 0.9900 .
C61 H61B 0.9900 .
C62 C63 1.206(9) .
C63 C64 1.357(9) .
C64 C65 1.218(9) .
C65 C66 1.512(10) .
C66 H66A 0.9900 .
C66 H66B 0.9900 .
C67 C68 1.493(10) .
C67 H67A 0.9900 .
C67 H67B 0.9900 .
C68 H68A 0.9900 .
C68 H68B 0.9900 .
C69 C70 1.473(7) .
C69 H69A 0.9900 .
C69 H69B 0.9900 .
C70 H70A 0.9900 .
C70 H70B 0.9900 .
C71 C72 1.493(5) .
C71 H71A 0.9900 .
C71 H71B 0.9900 .
C72 H72A 0.9900 .
C72 H72B 0.9900 .
C73 C74 1.471(9) .
C74 H74A 0.9800 .
C74 H74B 0.9800 .
C74 H74C 0.9800 .
C75 C76 1.358(14) .
C76 H76A 0.9800 .
C76 H76B 0.9800 .
C76 H76C 0.9800 .
C77 C78 1.10(2) .
C78 H78A 0.9800 .
C78 H78B 0.9800 .
C78 H78C 0.9800 .

loop_
_geom_torsion_atom_site_label_1
_geom_torsion_atom_site_label_2
_geom_torsion_atom_site_label_3
_geom_torsion_atom_site_label_4
_geom_torsion
_geom_torsion_site_symmetry_1
C12 N1 C1 C2 1.6(5) .
C44 N1 C1 C2 -174.2(3) .
N1 C1 C2 C13 0.0(5) .
N1 C1 C2 C3 178.8(3) .
C1 C2 C3 C4 -173.2(3) .
C13 C2 C3 C4 5.5(5) .
C2 C3 C4 C5 -1.6(5) .
C3 C4 C5 C6 173.7(3) .
C3 C4 C5 C14 -3.3(5) .
C7 N2 C6 C5 -2.2(5) .
C15 N2 C6 C5 172.2(3) .
C14 C5 C6 N2 -1.5(5) .
C4 C5 C6 N2 -178.6(3) .
C6 N2 C7 C8 3.0(5) .
C15 N2 C7 C8 -171.4(3) .
N2 C7 C8 C14 -0.1(5) .
N2 C7 C8 C9 176.3(3) .
C7 C8 C9 C10 -172.4(3) .
C14 C8 C9 C10 3.9(5) .
C8 C9 C10 C11 -1.1(6) .
C9 C10 C11 C12 174.7(4) .
C9 C10 C11 C13 -2.9(5) .
C1 N1 C12 C11 -1.1(5) .
C44 N1 C12 C11 174.7(3) .
C13 C11 C12 N1 -1.0(5) .
C10 C11 C12 N1 -178.7(3) .
C12 C11 C13 C2 2.6(5) .
C10 C11 C13 C2 -179.7(3) .
C12 C11 C13 C14 -173.7(3) .
C10 C11 C13 C14 4.0(5) .
C1 C2 C13 C11 -2.1(5) .
C3 C2 C13 C11 179.1(3) .
C1 C2 C13 C14 174.2(3) .
C3 C2 C13 C14 -4.6(5) .
C7 C8 C14 C5 -3.6(5) .
C9 C8 C14 C5 179.9(3) .
C7 C8 C14 C13 173.8(3) .
C9 C8 C14 C13 -2.7(5) .
C6 C5 C14 C8 4.4(5) .
C4 C5 C14 C8 -178.5(3) .
C6 C5 C14 C13 -173.0(3) .
C4 C5 C14 C13 4.1(5) .
C11 C13 C14 C8 -1.3(5) .
C2 C13 C14 C8 -177.6(3) .
C11 C13 C14 C5 176.2(3) .
C2 C13 C14 C5 -0.1(5) .
C7 N2 C15 C16 79.5(4) .
C6 N2 C15 C16 -95.1(4) .
N2 C15 C16 C21 -84.1(4) .
N2 C15 C16 C17 90.9(4) .
C21 C16 C17 C18 4.1(5) .
C15 C16 C17 C18 -171.0(3) .
C16 C17 C18 C19 0.3(5) .
C17 C18 C19 C20 -4.7(5) .
C17 C18 C19 C22 171.3(3) .
C18 C19 C20 C21 4.8(5) .
C22 C19 C20 C21 -171.3(3) .
C19 C20 C21 C16 -0.4(5) .
C17 C16 C21 C20 -4.0(5) .
C15 C16 C21 C20 171.1(3) .
C18 C19 C22 N3 -89.2(4) .
C20 C19 C22 N3 86.8(4) .
C23 N3 C22 C19 -91.9(4) .
C34 N3 C22 C19 84.1(4) .
C34 N3 C23 C24 -0.1(5) .
C22 N3 C23 C24 175.6(3) .
N3 C23 C24 C25 -179.5(3) .
N3 C23 C24 C35 -2.3(5) .
C23 C24 C25 C26 173.5(4) .
C35 C24 C25 C26 -3.6(5) .
C24 C25 C26 C27 0.3(6) .
C25 C26 C27 C28 -173.0(4) .
C25 C26 C27 C36 3.3(6) .
C29 N4 C28 C27 1.8(5) .
C37 N4 C28 C27 -172.7(3) .
C36 C27 C28 N4 1.0(5) .
C26 C27 C28 N4 177.3(3) .
C28 N4 C29 C30 -2.3(5) .
C37 N4 C29 C30 172.3(3) .
N4 C29 C30 C36 -0.1(5) .
N4 C29 C30 C31 -177.0(3) .
C29 C30 C31 C32 173.7(3) .
C36 C30 C31 C32 -3.2(5) .
C30 C31 C32 C33 -0.4(5) .
C31 C32 C33 C34 -174.7(3) .
C31 C32 C33 C35 3.3(5) .
C23 N3 C34 C33 1.6(5) .
C22 N3 C34 C33 -174.2(3) .
C35 C33 C34 N3 -0.5(5) .
C32 C33 C34 N3 177.5(3) .
C34 C33 C35 C36 175.4(3) .
C32 C33 C35 C36 -2.7(5) .
C34 C33 C35 C24 -1.9(5) .
C32 C33 C35 C24 180.0(3) .
C23 C24 C35 C36 -174.0(3) .
C25 C24 C35 C36 3.3(5) .
C23 C24 C35 C33 3.3(5) .
C25 C24 C35 C33 -179.4(3) .
C28 C27 C36 C35 172.9(3) .
C26 C27 C36 C35 -3.6(5) .
C28 C27 C36 C30 -3.4(5) .
C26 C27 C36 C30 -179.8(3) .
C33 C35 C36 C27 -177.0(3) .
C24 C35 C36 C27 0.3(5) .
C33 C35 C36 C30 -0.7(5) .
C24 C35 C36 C30 176.6(3) .
C29 C30 C36 C27 3.0(5) .
C31 C30 C36 C27 179.9(3) .
C29 C30 C36 C35 -173.3(3) .
C31 C30 C36 C35 3.7(5) .
C28 N4 C37 C38 90.8(4) .
C29 N4 C37 C38 -83.9(4) .
N4 C37 C38 C39 83.2(4) .
N4 C37 C38 C43 -92.2(4) .
C43 C38 C39 C40 5.3(5) .
C37 C38 C39 C40 -170.1(3) .
C38 C39 C40 C41 -0.6(5) .
C39 C40 C41 C42 -5.0(5) .
C39 C40 C41 C44 172.3(3) .
C40 C41 C42 C43 5.8(5) .
C44 C41 C42 C43 -171.5(3) .
C41 C42 C43 C38 -1.1(5) .
C39 C38 C43 C42 -4.4(5) .
C37 C38 C43 C42 171.0(3) .
C40 C41 C44 N1 -83.3(4) .
C42 C41 C44 N1 94.0(4) .
C1 N1 C44 C41 94.4(4) .
C12 N1 C44 C41 -81.6(4) .
C55 O1 C45 C46 1.6(5) .
C55 O1 C45 C54 -178.1(3) .
O1 C45 C46 C47 177.5(3) .
C54 C45 C46 C47 -2.7(5) .
C45 C46 C47 C48 -0.2(5) .
C46 C47 C48 C49 1.2(5) .
C47 C48 C49 C54 0.7(5) .
C47 C48 C49 C50 179.6(3) .
C72 O8 C50 C51 -2.4(5) .
C72 O8 C50 C49 176.7(3) .
C48 C49 C50 C51 -176.2(3) .
C54 C49 C50 C51 2.7(5) .
C48 C49 C50 O8 4.7(5) .
C54 C49 C50 O8 -176.4(3) .
O8 C50 C51 C52 176.8(3) .
C49 C50 C51 C52 -2.2(5) .
C50 C51 C52 C53 0.0(5) .
C51 C52 C53 C54 1.6(5) .
C52 C53 C54 C49 -1.1(5) .
C52 C53 C54 C45 -179.6(3) .
C48 C49 C54 C53 177.9(3) .
C50 C49 C54 C53 -1.1(5) .
C48 C49 C54 C45 -3.5(4) .
C50 C49 C54 C45 177.6(3) .
O1 C45 C54 C53 2.9(5) .
C46 C45 C54 C53 -176.9(3) .
O1 C45 C54 C49 -175.7(3) .
C46 C45 C54 C49 4.5(5) .
C45 O1 C55 C56 -173.9(3) .
C57 O2 C56 C55 -179.7(3) .
O1 C55 C56 O2 81.4(3) .
C56 O2 C57 C58 -169.0(3) .
C59 O3 C58 C57 179.0(3) .
O2 C57 C58 O3 -59.5(4) .
C58 O3 C59 C60 -165.5(4) .
C61 O4 C60 C59 -167.6(4) .
O3 C59 C60 O4 -57.8(5) .
C60 O4 C61 C62 -61.3(6) .
O4 C61 C62 C63 171(7) .
C61 C62 C63 C64 8(19) .
C62 C63 C64 C65 -21(19) .
C63 C64 C65 C66 6(13) .
C67 O5 C66 C65 -179.7(5) .
C64 C65 C66 O5 150(6) .
C66 O5 C67 C68 -154.8(5) .
C69 O6 C68 C67 -62.2(7) .
O5 C67 C68 O6 -56.3(7) .
C68 O6 C69 C70 -177.2(5) .
C71 O7 C70 C69 -175.3(4) .
O6 C69 C70 O7 -63.1(6) .
C70 O7 C71 C72 167.5(4) .
C50 O8 C72 C71 -167.7(3) .
O7 C71 C72 O8 73.1(4) .
N7 N7 C77 C78 -134(11) 2_567
